data_4514186
loop_
_publ_author_name
'Rajarathinam, Balakrishnan'
'Kumaravel, Kandhasamy'
'Vasuki, Gnanasambandam'

_publ_section_title
;
 &quot;In Water&quot;: Organocatalyzed Diastereoselective Multicomponent
 Reactions toward 2-Azapyrrolizidine Alkaloid Scaffolds.
;
_journal_issue 7
_journal_name_full 'ACS combinatorial science'
_journal_page_first 455
_journal_page_last 463
_journal_paper_doi 10.1021/acscombsci.7b00038
_journal_volume 19
_journal_year 2017
_chemical_absolute_configuration unk
_chemical_formula_moiety 'C16 H13 N5 O3'
_chemical_formula_sum 'C16 H13 N5 O3'
_chemical_formula_weight 323.31
_chemical_name_systematic
;
5'-amino-1,2'-dimethyl-1',2,3'-trioxo-1',2',3',7a'-tetrahydrospiro
[indoline-3,7'-pyrrolo[1,2-<i>c</i>]imidazole]-6'-carbonitrile
;
_space_group_IT_number 61
_symmetry_cell_setting orthorhombic
_symmetry_space_group_name_Hall '-P 2ac 2ab'
_symmetry_space_group_name_H-M 'P b c a'
_atom_sites_solution_hydrogens geom
_atom_sites_solution_primary direct
_atom_sites_solution_secondary difmap
_audit_creation_method SHELXL-97
_cell_angle_alpha 90.00
_cell_angle_beta 90.00
_cell_angle_gamma 90.00
_cell_formula_units_Z 8
_cell_length_a 10.6055(4)
_cell_length_b 14.1632(5)
_cell_length_c 20.1734(8)
_cell_measurement_reflns_used 3702
_cell_measurement_temperature 293(2)
_cell_measurement_theta_max 29.2367
_cell_measurement_theta_min 2.5978
_cell_volume 3030.2(2)
_computing_cell_refinement
;
        CrysAlisPro, Oxford Diffraction Ltd.,
        Version 1.171.34.44 (release 25-10-2010 CrysAlis171 .NET)
        (compiled Oct 25 2010,18:11:34)
;
_computing_data_collection
;
        CrysAlisPro, Oxford Diffraction Ltd.,
        Version 1.171.34.44 (release 25-10-2010 CrysAlis171 .NET)
        (compiled Oct 25 2010,18:11:34)
;
_computing_data_reduction
;
        CrysAlisPro, Oxford Diffraction Ltd.,
        Version 1.171.34.44 (release 25-10-2010 CrysAlis171 .NET)
        (compiled Oct 25 2010,18:11:34)
;
_computing_molecular_graphics
;
O. V. Dolomanov, L. J. Bourhis, R. J. Gildea, J. A. K. Howard and H. Puschmann,
OLEX2: a complete structure solution, refinement and analysis program.
        J. Appl. Cryst. (2009). 42, 339-341.
;
_computing_publication_material
;
O. V. Dolomanov, L. J. Bourhis, R. J. Gildea, J. A. K. Howard and H. Puschmann,
OLEX2: a complete structure solution, refinement and analysis program.
        J. Appl. Cryst. (2009). 42, 339-341.
;
_computing_structure_refinement 'SHELXL-97 (Sheldrick, 1997)'
_computing_structure_solution 'A short history of SHELX (Sheldrick, 2007)'
_diffrn_ambient_temperature 293(2)
_diffrn_detector_area_resol_mean 15.9821
_diffrn_measured_fraction_theta_full 0.999
_diffrn_measured_fraction_theta_max 0.999
_diffrn_measurement_device_type 'Xcalibur, Eos'
_diffrn_measurement_method '\w scans'
_diffrn_orient_matrix_UB_11 0.0319877
_diffrn_orient_matrix_UB_12 -0.0289112
_diffrn_orient_matrix_UB_13 0.0232738
_diffrn_orient_matrix_UB_21 0.0530849
_diffrn_orient_matrix_UB_22 -0.0018848
_diffrn_orient_matrix_UB_23 -0.0213429
_diffrn_orient_matrix_UB_31 0.0251008
_diffrn_orient_matrix_UB_32 0.0408321
_diffrn_orient_matrix_UB_33 0.0154984
_diffrn_radiation_monochromator graphite
_diffrn_radiation_type 'Mo K\a'
_diffrn_radiation_wavelength 0.7107
_diffrn_reflns_av_R_equivalents 0.0563
_diffrn_reflns_limit_h_max 11
_diffrn_reflns_limit_h_min -12
_diffrn_reflns_limit_k_max 13
_diffrn_reflns_limit_k_min -16
_diffrn_reflns_limit_l_max 15
_diffrn_reflns_limit_l_min -23
_diffrn_reflns_number 8862
_diffrn_reflns_theta_full 25
_diffrn_reflns_theta_max 25
_diffrn_reflns_theta_min 2.6
_diffrn_source 'Enhance (Mo) X-ray Source'
_exptl_absorpt_coefficient_mu 0.102
_exptl_absorpt_correction_T_max 0.966
_exptl_absorpt_correction_T_min 0.963
_exptl_absorpt_correction_type multi-scan
_exptl_absorpt_process_details
;
        CrysAlisPro, Oxford Diffraction Ltd.,
        Version 1.171.34.44 (release 25-10-2010 CrysAlis171 .NET)
        (compiled Oct 25 2010,18:11:34)
        Empirical absorption correction using spherical harmonics,
 implemented in SCALE3 ABSPACK scaling algorithm.
;
_exptl_crystal_colour colourless
_exptl_crystal_density_diffrn 1.417
_exptl_crystal_density_method 'not measured'
_exptl_crystal_description block
_exptl_crystal_F_000 1344
_exptl_crystal_size_max 0.42
_exptl_crystal_size_mid 0.38
_exptl_crystal_size_min 0.38
_refine_diff_density_max 0.207
_refine_diff_density_min -0.241
_refine_diff_density_rms 0.053
_refine_ls_extinction_method none
_refine_ls_goodness_of_fit_ref 1.018
_refine_ls_hydrogen_treatment mixed
_refine_ls_matrix_type full
_refine_ls_number_parameters 227
_refine_ls_number_reflns 2665
_refine_ls_number_restraints 0
_refine_ls_restrained_S_all 1.018
_refine_ls_R_factor_all 0.1072
_refine_ls_R_factor_gt 0.0532
_refine_ls_shift/su_max 0
_refine_ls_shift/su_mean 0
_refine_ls_structure_factor_coef Fsqd
_refine_ls_weighting_details 'calc w=1/[\s^2^(Fo^2^)+(0.0536P)^2^+0.4273P] where P=(Fo^2^+2Fc^2^)/3'
_refine_ls_weighting_scheme calc
_refine_ls_wR_factor_gt 0.1116
_refine_ls_wR_factor_ref 0.1354
_reflns_number_gt 1590
_reflns_number_total 2665
_reflns_threshold_expression >2sigma(I)
_cod_data_source_file co7b00038_si_004.cif
_cod_data_source_block I
_cod_database_code 4514186

loop_
_space_group_symop_id
_space_group_symop_operation_xyz
1 'x, y, z'
2 '-x+1/2, -y, z+1/2'
3 'x+1/2, -y+1/2, -z'
4 '-x, y+1/2, -z+1/2'
5 '-x, -y, -z'
6 'x-1/2, y, -z-1/2'
7 '-x-1/2, y-1/2, z'
8 'x, -y-1/2, z-1/2'

loop_
_atom_site_label
_atom_site_type_symbol
_atom_site_fract_x
_atom_site_fract_y
_atom_site_fract_z
_atom_site_U_iso_or_equiv
_atom_site_adp_type
_atom_site_occupancy
_atom_site_symmetry_multiplicity
_atom_site_calc_flag
_atom_site_refinement_flags
N1 N 0.7851(2) 0.15365(14) 0.51714(11) 0.0282(6) Uani 1 1 d .
O O 1.00272(19) 0.32436(15) 0.52151(12) 0.0506(6) Uani 1 1 d .
O3 O 0.7046(2) 0.38339(14) 0.46693(11) 0.0503(6) Uani 1 1 d .
N4 N 0.7798(2) 0.24325(16) 0.42582(11) 0.0335(6) Uani 1 1 d .
C5 C 0.8810(3) 0.18265(18) 0.61583(14) 0.0300(7) Uani 1 1 d .
N6 N 0.9367(2) 0.42180(16) 0.60521(13) 0.0409(7) Uani 1 1 d .
C7 C 0.8199(3) 0.15689(19) 0.45083(14) 0.0328(7) Uani 1 1 d .
C8 C 0.8637(2) 0.11710(18) 0.56747(14) 0.0290(7) Uani 1 1 d .
N9 N 0.9054(3) 0.02902(18) 0.56137(15) 0.0398(7) Uani 1 1 d .
O10 O 0.8733(2) 0.09672(15) 0.41947(11) 0.0541(7) Uani 1 1 d .
C11 C 0.9339(3) 0.3425(2) 0.56827(15) 0.0327(7) Uani 1 1 d .
C12 C 0.7707(3) 0.33858(19) 0.64789(14) 0.0304(7) Uani 1 1 d .
C13 C 0.9473(3) 0.16920(19) 0.67519(16) 0.0356(7) Uani 1 1 d .
C14 C 0.7374(3) 0.3022(2) 0.47473(15) 0.0346(7) Uani 1 1 d .
C15 C 0.7390(3) 0.24646(18) 0.53860(14) 0.0304(7) Uani 1 1 d .
H15 H 0.6529 0.2405 0.5558 0.036 Uiso 1 1 calc R
C16 C 0.8280(2) 0.27863(18) 0.59440(13) 0.0264(6) Uani 1 1 d .
N N 1.0003(3) 0.1599(2) 0.72453(16) 0.0583(8) Uani 1 1 d .
C18 C 0.8393(3) 0.42178(19) 0.65250(15) 0.0365(8) Uani 1 1 d .
C19 C 0.6701(3) 0.3230(2) 0.68851(16) 0.0483(9) Uani 1 1 d .
H19 H 0.6239 0.2673 0.6857 0.058 Uiso 1 1 calc R
C20 C 0.8105(4) 0.4902(2) 0.69858(18) 0.0593(10) Uani 1 1 d .
H20 H 0.8579 0.5452 0.7022 0.071 Uiso 1 1 calc R
C21 C 0.7971(3) 0.2700(2) 0.35668(15) 0.0541(9) Uani 1 1 d .
H21A H 0.8828 0.2896 0.3498 0.081 Uiso 1 1 calc R
H21B H 0.7413 0.3211 0.346 0.081 Uiso 1 1 calc R
H21C H 0.7787 0.2169 0.3287 0.081 Uiso 1 1 calc R
C22 C 0.7078(5) 0.4735(3) 0.73913(19) 0.0763(13) Uani 1 1 d .
H22 H 0.6855 0.5186 0.7706 0.092 Uiso 1 1 calc R
C23 C 1.0240(4) 0.4997(2) 0.59391(19) 0.0696(12) Uani 1 1 d .
H23A H 1.093 0.4783 0.567 0.104 Uiso 1 1 calc R
H23B H 1.0557 0.5219 0.6357 0.104 Uiso 1 1 calc R
H23C H 0.9809 0.5501 0.5716 0.104 Uiso 1 1 calc R
C24 C 0.6380(4) 0.3926(3) 0.73436(19) 0.0687(12) Uani 1 1 d .
H24 H 0.5687 0.3839 0.7619 0.082 Uiso 1 1 calc R
H9A H 0.968(3) 0.010(2) 0.5889(16) 0.060(11) Uiso 1 1 d .
H9B H 0.879(4) -0.006(2) 0.5276(18) 0.069(12) Uiso 1 1 d .

loop_
_atom_site_aniso_label
_atom_site_aniso_U_11
_atom_site_aniso_U_22
_atom_site_aniso_U_33
_atom_site_aniso_U_23
_atom_site_aniso_U_13
_atom_site_aniso_U_12
N1 0.0339(13) 0.0235(12) 0.0270(14) -0.0046(10) -0.0014(12) 0.0029(10)
O 0.0379(12) 0.0574(15) 0.0564(16) 0.0070(12) 0.0172(13) 0.0005(11)
O3 0.0710(15) 0.0326(12) 0.0473(15) -0.0003(10) -0.0079(13) 0.0151(11)
N4 0.0437(15) 0.0313(13) 0.0253(13) -0.0031(11) -0.0024(12) 0.0048(12)
C5 0.0346(16) 0.0261(15) 0.0292(17) 0.0013(12) -0.0045(15) 0.0001(13)
N6 0.0453(15) 0.0265(13) 0.0507(17) 0.0009(12) -0.0074(15) -0.0092(12)
C7 0.0385(16) 0.0298(16) 0.0302(17) -0.0048(13) -0.0057(15) 0.0027(14)
C8 0.0271(14) 0.0237(15) 0.0363(19) 0.0010(13) 0.0038(14) 0.0002(12)
N9 0.0519(18) 0.0279(14) 0.0398(17) -0.0028(12) -0.0032(16) 0.0074(13)
O10 0.0775(16) 0.0463(14) 0.0386(14) -0.0108(11) 0.0043(12) 0.0246(13)
C11 0.0274(15) 0.0331(16) 0.0376(18) 0.0058(14) -0.0020(16) 0.0030(13)
C12 0.0332(15) 0.0298(16) 0.0282(16) -0.0016(13) -0.0016(14) 0.0055(13)
C13 0.0400(17) 0.0254(15) 0.041(2) -0.0008(14) -0.0006(18) -0.0011(14)
C14 0.0328(16) 0.0292(16) 0.0418(19) -0.0032(14) -0.0085(15) 0.0030(13)
C15 0.0303(15) 0.0245(15) 0.0365(18) -0.0027(13) 0.0006(15) 0.0048(12)
C16 0.0254(14) 0.0238(14) 0.0301(17) -0.0015(12) 0.0016(13) 0.0009(12)
N 0.072(2) 0.0518(18) 0.0505(19) 0.0022(15) -0.0234(17) -0.0013(16)
C18 0.0474(19) 0.0262(16) 0.0359(19) -0.0034(13) -0.0108(16) 0.0053(14)
C19 0.0513(19) 0.050(2) 0.043(2) 0.0000(16) 0.0095(19) 0.0071(17)
C20 0.099(3) 0.0366(19) 0.043(2) -0.0108(16) -0.020(2) 0.012(2)
C21 0.073(2) 0.055(2) 0.0339(19) 0.0019(16) -0.0021(19) 0.0063(19)
C22 0.128(4) 0.056(3) 0.046(2) -0.0153(19) 0.000(3) 0.040(3)
C23 0.083(3) 0.049(2) 0.077(3) 0.014(2) -0.022(2) -0.036(2)
C24 0.080(3) 0.078(3) 0.047(3) -0.005(2) 0.022(2) 0.029(3)

loop_
_atom_type_symbol
_atom_type_description
_atom_type_scat_dispersion_real
_atom_type_scat_dispersion_imag
_atom_type_scat_source
C C 0.0033 0.0016 'International Tables Vol C Tables 4.2.6.8 and 6.1.1.4'
H H 0 0 'International Tables Vol C Tables 4.2.6.8 and 6.1.1.4'
N N 0.0061 0.0033 'International Tables Vol C Tables 4.2.6.8 and 6.1.1.4'
O O 0.0106 0.006 'International Tables Vol C Tables 4.2.6.8 and 6.1.1.4'

loop_
_geom_angle_atom_site_label_1
_geom_angle_atom_site_label_2
_geom_angle_atom_site_label_3
_geom_angle
C7 N1 C8 123.2(2)
C7 N1 C15 110.1(2)
C8 N1 C15 108.2(2)
C7 N4 C21 122.5(2)
C14 N4 C7 112.1(2)
C14 N4 C21 125.0(3)
C8 C5 C13 126.0(3)
C8 C5 C16 110.7(2)
C13 C5 C16 123.0(2)
C11 N6 C18 111.0(2)
C11 N6 C23 123.9(3)
C18 N6 C23 124.9(3)
N1 C7 N4 107.3(2)
O10 C7 N1 127.5(3)
O10 C7 N4 125.2(3)
C5 C8 N1 110.2(2)
N9 C8 N1 118.3(3)
N9 C8 C5 131.5(3)
C8 N9 H9A 117(2)
C8 N9 H9B 119(2)
H9A N9 H9B 123(3)
O C11 N6 126.1(3)
O C11 C16 125.4(3)
N6 C11 C16 108.5(2)
C18 C12 C16 108.4(2)
C19 C12 C16 131.1(3)
C19 C12 C18 120.5(3)
N C13 C5 178.5(3)
O3 C14 N4 125.4(3)
O3 C14 C15 127.6(3)
N4 C14 C15 107.0(2)
N1 C15 C14 102.7(2)
N1 C15 H15 109.7
N1 C15 C16 106.0(2)
C14 C15 H15 109.7
C14 C15 C16 118.4(2)
C16 C15 H15 109.7
C5 C16 C11 110.5(2)
C5 C16 C15 99.7(2)
C11 C16 C15 111.9(2)
C12 C16 C5 116.6(2)
C12 C16 C11 102.1(2)
C12 C16 C15 116.4(2)
C12 C18 N6 109.9(2)
C20 C18 N6 128.4(3)
C20 C18 C12 121.8(3)
C12 C19 H19 120.8
C12 C19 C24 118.4(3)
C24 C19 H19 120.8
C18 C20 H20 121.5
C18 C20 C22 117.0(4)
C22 C20 H20 121.5
N4 C21 H21A 109.5
N4 C21 H21B 109.5
N4 C21 H21C 109.5
H21A C21 H21B 109.5
H21A C21 H21C 109.5
H21B C21 H21C 109.5
C20 C22 H22 119.1
C24 C22 C20 121.9(4)
C24 C22 H22 119.1
N6 C23 H23A 109.5
N6 C23 H23B 109.5
N6 C23 H23C 109.5
H23A C23 H23B 109.5
H23A C23 H23C 109.5
H23B C23 H23C 109.5
C19 C24 H24 119.8
C22 C24 C19 120.5(4)
C22 C24 H24 119.8

loop_
_geom_bond_atom_site_label_1
_geom_bond_atom_site_label_2
_geom_bond_distance
N1 C7 1.389(4)
N1 C8 1.412(3)
N1 C15 1.468(3)
O C11 1.220(3)
O3 C14 1.212(3)
N4 C7 1.390(3)
N4 C14 1.368(3)
N4 C21 1.457(3)
C5 C8 1.359(4)
C5 C13 1.402(4)
C5 C16 1.533(3)
N6 C11 1.349(4)
N6 C18 1.406(4)
N6 C23 1.458(4)
C7 O10 1.203(3)
C8 N9 1.329(3)
N9 H9A 0.90(4)
N9 H9B 0.89(4)
C11 C16 1.535(4)
C12 C16 1.501(4)
C12 C18 1.388(4)
C12 C19 1.364(4)
C13 N 1.151(4)
C14 C15 1.511(4)
C15 H15 0.98
C15 C16 1.539(4)
C18 C20 1.378(4)
C19 H19 0.93
C19 C24 1.394(4)
C20 H20 0.93
C20 C22 1.382(6)
C21 H21A 0.96
C21 H21B 0.96
C21 H21C 0.96
C22 H22 0.93
C22 C24 1.368(5)
C23 H23A 0.96
C23 H23B 0.96
C23 H23C 0.96
C24 H24 0.93

loop_
_geom_torsion_atom_site_label_1
_geom_torsion_atom_site_label_2
_geom_torsion_atom_site_label_3
_geom_torsion_atom_site_label_4
_geom_torsion
N1 C15 C16 C5 -21.8(3)
N1 C15 C16 C11 95.1(2)
N1 C15 C16 C12 -148.0(2)
O C11 C16 C5 59.2(3)
O C11 C16 C12 -176.2(3)
O C11 C16 C15 -51.0(3)
O3 C14 C15 N1 179.1(3)
O3 C14 C15 C16 -64.5(4)
N4 C14 C15 N1 -0.5(3)
N4 C14 C15 C16 115.9(2)
N6 C11 C16 C5 -121.5(2)
N6 C11 C16 C12 3.2(3)
N6 C11 C16 C15 128.4(2)
N6 C18 C20 C22 179.1(3)
C7 N1 C8 C5 124.4(3)
C7 N1 C8 N9 -56.5(3)
C7 N1 C15 C14 6.0(3)
C7 N1 C15 C16 -118.9(2)
C7 N4 C14 O3 175.1(3)
C7 N4 C14 C15 -5.3(3)
C8 N1 C7 N4 -138.9(2)
C8 N1 C7 O10 42.1(4)
C8 N1 C15 C14 143.2(2)
C8 N1 C15 C16 18.3(3)
C8 C5 C13 N -160(13)
C8 C5 C16 C11 -98.6(3)
C8 C5 C16 C12 145.5(2)
C8 C5 C16 C15 19.3(3)
C11 N6 C18 C12 1.3(3)
C11 N6 C18 C20 -179.3(3)
C12 C18 C20 C22 -1.6(5)
C12 C19 C24 C22 -1.3(5)
C13 C5 C8 N1 176.0(2)
C13 C5 C8 N9 -2.9(5)
C13 C5 C16 C11 76.4(3)
C13 C5 C16 C12 -39.6(4)
C13 C5 C16 C15 -165.7(2)
C14 N4 C7 N1 9.2(3)
C14 N4 C7 O10 -171.8(3)
C14 C15 C16 C5 -136.4(2)
C14 C15 C16 C11 -19.5(3)
C14 C15 C16 C12 97.4(3)
C15 N1 C7 N4 -9.3(3)
C15 N1 C7 O10 171.7(3)
C15 N1 C8 C5 -6.0(3)
C15 N1 C8 N9 173.1(2)
C16 C5 C8 N1 -9.2(3)
C16 C5 C8 N9 171.9(3)
C16 C5 C13 N 26(13)
C16 C12 C18 N6 0.9(3)
C16 C12 C18 C20 -178.5(3)
C16 C12 C19 C24 180.0(3)
C18 N6 C11 O 176.5(3)
C18 N6 C11 C16 -2.9(3)
C18 C12 C16 C5 118.2(3)
C18 C12 C16 C11 -2.4(3)
C18 C12 C16 C15 -124.5(3)
C18 C12 C19 C24 0.1(5)
C18 C20 C22 C24 0.4(6)
C19 C12 C16 C5 -61.7(4)
C19 C12 C16 C11 177.7(3)
C19 C12 C16 C15 55.6(4)
C19 C12 C18 N6 -179.2(3)
C19 C12 C18 C20 1.4(4)
C20 C22 C24 C19 1.0(6)
C21 N4 C7 N1 -178.1(3)
C21 N4 C7 O10 0.9(5)
C21 N4 C14 O3 2.6(5)
C21 N4 C14 C15 -177.8(3)
C23 N6 C11 O 0.5(5)
C23 N6 C11 C16 -178.8(3)
C23 N6 C18 C12 177.2(3)
C23 N6 C18 C20 -3.4(5)
